data_2226404
loop_
_publ_author_name
'\"Ozdemir Tar\?i, Gonca'
'Ceylan, Umit'
'Macit, Mustafa'
'Is\?ik, \,Samil'

_publ_section_title
;
 (<i>E</i>)-2-[(4-Iodophenyl)iminomethyl]-6-methylphenol
;
_journal_coeditor_code DN2563
_journal_issue 7
_journal_name_full 'Acta Crystallographica Section E'
_journal_page_first o1568
_journal_paper_doi 10.1107/S160053681001826X
_journal_volume 66
_journal_year 2010
_chemical_formula_iupac 'C14 H12 I N O'
_chemical_formula_moiety 'C14 H12 I N O'
_chemical_formula_sum 'C14 H12 I N O'
_chemical_formula_weight 337.15
_chemical_name_systematic
;
(<i>E</i>)-2-[(4-Iodophenyl)iminomethyl]-6-methylphenol
;
_space_group_IT_number 19
_symmetry_cell_setting orthorhombic
_symmetry_space_group_name_Hall 'P 2ac 2ab'
_symmetry_space_group_name_H-M 'P 21 21 21'
_atom_sites_solution_hydrogens geom
_atom_sites_solution_primary direct
_atom_sites_solution_secondary difmap
_audit_creation_method SHELXL-97
_cell_angle_alpha 90.00
_cell_angle_beta 90.00
_cell_angle_gamma 90.00
_cell_formula_units_Z 4
_cell_length_a 4.6773(4)
_cell_length_b 11.6092(12)
_cell_length_c 23.6751(4)
_cell_measurement_reflns_used 7912
_cell_measurement_temperature 293(2)
_cell_measurement_theta_max 27.81
_cell_measurement_theta_min 1.72
_cell_volume 1285.55(17)
_computing_cell_refinement 'X-AREA (Stoe & Cie, 2002)'
_computing_data_collection 'X-AREA (Stoe & Cie, 2002)'
_computing_data_reduction 'X-AREA (Stoe & Cie, 2002)'
_computing_molecular_graphics
;
ORTEPIII (Burnett & Johnson, 1996), ORTEP-3 for Windows (Farrugia,
1997) and
PLATON (Spek, 2009)
;
_computing_publication_material 'SHELXL97 (Sheldrick, 2008)'
_computing_structure_refinement 'SHELXL97 (Sheldrick, 2008)'
_computing_structure_solution 'SHELXS97 (Sheldrick, 2008)'
_diffrn_ambient_temperature 293(2)
_diffrn_detector_area_resol_mean 6.67
_diffrn_measured_fraction_theta_full 0.999
_diffrn_measured_fraction_theta_max 0.999
_diffrn_measurement_device_type 'Stoe IPDS II'
_diffrn_measurement_method 'rotation method'
_diffrn_radiation_monochromator graphite
_diffrn_radiation_source 'fine-focus sealed tube'
_diffrn_radiation_type MoK\a
_diffrn_radiation_wavelength 0.71073
_diffrn_reflns_av_R_equivalents 0.0863
_diffrn_reflns_av_sigmaI/netI 0.0696
_diffrn_reflns_limit_h_max 5
_diffrn_reflns_limit_h_min -5
_diffrn_reflns_limit_k_max 13
_diffrn_reflns_limit_k_min -13
_diffrn_reflns_limit_l_max 28
_diffrn_reflns_limit_l_min -28
_diffrn_reflns_number 7548
_diffrn_reflns_theta_full 25.00
_diffrn_reflns_theta_max 25.00
_diffrn_reflns_theta_min 1.72
_exptl_absorpt_coefficient_mu 2.474
_exptl_absorpt_correction_T_max 0.7687
_exptl_absorpt_correction_T_min 0.5198
_exptl_absorpt_correction_type numerical
_exptl_absorpt_process_details '(X-AREA; Stoe & Cie, 2002)'
_exptl_crystal_colour yellow
_exptl_crystal_density_diffrn 1.742
_exptl_crystal_density_method 'not measured'
_exptl_crystal_description prism
_exptl_crystal_F_000 656
_exptl_crystal_size_max 0.480
_exptl_crystal_size_mid 0.243
_exptl_crystal_size_min 0.090
_refine_diff_density_max 0.645
_refine_diff_density_min -0.287
_refine_ls_abs_structure_details 'Flack (1983), 901 Friedel pairs'
_refine_ls_abs_structure_Flack 0.10(5)
_refine_ls_extinction_method none
_refine_ls_goodness_of_fit_ref 0.864
_refine_ls_hydrogen_treatment constr
_refine_ls_matrix_type full
_refine_ls_number_parameters 156
_refine_ls_number_reflns 2267
_refine_ls_number_restraints 0
_refine_ls_restrained_S_all 0.864
_refine_ls_R_factor_all 0.0559
_refine_ls_R_factor_gt 0.0368
_refine_ls_shift/su_max 0.001
_refine_ls_shift/su_mean 0.000
_refine_ls_structure_factor_coef Fsqd
_refine_ls_weighting_details 'calc w=1/[\s^2^(Fo^2^)+(0.0321P)^2^+0.0000P] where P=(Fo^2^+2Fc^2^)/3'
_refine_ls_weighting_scheme calc
_refine_ls_wR_factor_gt 0.0738
_refine_ls_wR_factor_ref 0.0777
_reflns_number_gt 1541
_reflns_number_total 2267
_reflns_threshold_expression I>2\s(I)
_cod_data_source_file dn2563.cif
_cod_data_source_block I
_cod_database_code 2226404
_cod_database_fobs_code 2226404

loop_
_symmetry_equiv_pos_as_xyz
'x, y, z'
'-x+1/2, -y, z+1/2'
'x+1/2, -y+1/2, -z'
'-x, y+1/2, -z+1/2'

loop_
_atom_site_type_symbol
_atom_site_label
_atom_site_fract_x
_atom_site_fract_y
_atom_site_fract_z
_atom_site_U_iso_or_equiv
_atom_site_adp_type
_atom_site_calc_flag
_atom_site_refinement_flags
_atom_site_occupancy
_atom_site_disorder_assembly
_atom_site_disorder_group
I I1 0.81565(9) 0.49212(4) 0.907466(15) 0.07878(18) Uani d . 1 . .
O O1 -0.3098(17) 0.6170(3) 0.6324(2) 0.0759(15) Uani d . 1 . .
H H1 -0.2028 0.6014 0.6588 0.114 Uiso calc R 1 . .
N N1 0.0187(10) 0.4895(5) 0.69451(16) 0.0621(12) Uani d . 1 . .
C C1 -0.0685(14) 0.4026(6) 0.6669(2) 0.0596(16) Uani d . 1 . .
H H15 0.0064 0.3306 0.6757 0.071 Uiso calc R 1 . .
C C2 -0.2788(18) 0.4106(5) 0.6224(3) 0.0553(19) Uani d . 1 . .
C C3 -0.3704(13) 0.3134(5) 0.5941(3) 0.0639(16) Uani d . 1 . .
H H3 -0.2933 0.2423 0.6037 0.077 Uiso calc R 1 . .
C C4 -0.5711(17) 0.3190(6) 0.5522(3) 0.071(2) Uani d . 1 . .
H H4 -0.6369 0.2523 0.5348 0.085 Uiso calc R 1 . .
C C5 -0.6755(18) 0.4266(6) 0.5361(3) 0.0680(18) Uani d . 1 . .
H H5 -0.8058 0.4307 0.5065 0.082 Uiso calc R 1 . .
C C6 -0.5925(14) 0.5272(6) 0.5624(3) 0.0660(19) Uani d . 1 . .
C C7 -0.3895(13) 0.5201(5) 0.6065(2) 0.0568(15) Uani d . 1 . .
C C8 -0.699(2) 0.6422(6) 0.5449(3) 0.091(3) Uani d . 1 . .
H H8A -0.8417 0.6332 0.5161 0.137 Uiso calc R 1 . .
H H8B -0.5434 0.6872 0.5305 0.137 Uiso calc R 1 . .
H H8C -0.7818 0.6806 0.5769 0.137 Uiso calc R 1 . .
C C9 0.2092(13) 0.4822(5) 0.7398(2) 0.0582(13) Uani d . 1 . .
C C10 0.3469(18) 0.5806(5) 0.7557(3) 0.068(2) Uani d . 1 . .
H H10 0.3162 0.6479 0.7353 0.082 Uiso calc R 1 . .
C C11 0.5354(18) 0.5827(6) 0.8024(3) 0.069(2) Uani d . 1 . .
H H11 0.6340 0.6496 0.8118 0.083 Uiso calc R 1 . .
C C12 0.5693(13) 0.4850(7) 0.8333(2) 0.0636(15) Uani d . 1 . .
C C13 0.4354(17) 0.3826(6) 0.8184(3) 0.0658(19) Uani d . 1 . .
H H13 0.4652 0.3158 0.8392 0.079 Uiso calc R 1 . .
C C14 0.2599(16) 0.3824(5) 0.7726(3) 0.068(2) Uani d . 1 . .
H H14 0.1697 0.3141 0.7625 0.081 Uiso calc R 1 . .

loop_
_atom_site_aniso_label
_atom_site_aniso_U_11
_atom_site_aniso_U_22
_atom_site_aniso_U_33
_atom_site_aniso_U_12
_atom_site_aniso_U_13
_atom_site_aniso_U_23
I1 0.0755(3) 0.0930(3) 0.0679(2) -0.0021(4) -0.0059(2) -0.0085(3)
O1 0.099(5) 0.053(2) 0.076(3) -0.001(3) 0.001(3) -0.001(2)
N1 0.060(3) 0.068(3) 0.058(2) -0.011(4) 0.002(2) -0.007(3)
C1 0.058(4) 0.056(4) 0.064(4) 0.008(3) 0.009(3) 0.002(3)
C2 0.050(5) 0.060(4) 0.057(3) 0.004(3) 0.001(3) -0.001(3)
C3 0.068(5) 0.060(3) 0.064(3) 0.012(3) 0.003(4) -0.003(3)
C4 0.071(5) 0.076(5) 0.067(4) -0.004(4) 0.000(4) -0.010(3)
C5 0.060(4) 0.086(5) 0.058(4) 0.005(5) 0.006(4) 0.010(3)
C6 0.066(4) 0.072(5) 0.060(3) -0.007(4) 0.011(3) 0.012(3)
C7 0.059(4) 0.061(4) 0.051(3) 0.002(4) 0.012(2) 0.007(3)
C8 0.109(9) 0.080(5) 0.085(5) 0.012(6) -0.006(5) 0.016(4)
C9 0.058(3) 0.052(3) 0.066(3) 0.003(4) 0.003(3) -0.006(3)
C10 0.078(6) 0.054(4) 0.073(4) 0.005(4) 0.007(4) 0.014(3)
C11 0.078(5) 0.064(4) 0.067(4) -0.017(4) 0.001(4) -0.005(3)
C12 0.063(3) 0.076(5) 0.052(3) 0.000(4) 0.004(2) 0.001(4)
C13 0.075(5) 0.060(4) 0.063(4) -0.001(4) -0.004(4) -0.002(3)
C14 0.074(7) 0.058(4) 0.071(4) -0.006(4) -0.010(4) -0.007(3)

loop_
_atom_type_symbol
_atom_type_description
_atom_type_scat_dispersion_real
_atom_type_scat_dispersion_imag
_atom_type_scat_source
C C 0.0033 0.0016 'International Tables Vol C Tables 4.2.6.8 and 6.1.1.4'
H H 0.0000 0.0000 'International Tables Vol C Tables 4.2.6.8 and 6.1.1.4'
I I -0.4742 1.8119 'International Tables Vol C Tables 4.2.6.8 and 6.1.1.4'
N N 0.0061 0.0033 'International Tables Vol C Tables 4.2.6.8 and 6.1.1.4'
O O 0.0106 0.0060 'International Tables Vol C Tables 4.2.6.8 and 6.1.1.4'

loop_
_geom_angle_atom_site_label_1
_geom_angle_atom_site_label_2
_geom_angle_atom_site_label_3
_geom_angle_site_symmetry_1
_geom_angle_site_symmetry_3
_geom_angle
_geom_angle_publ_flag
C7 O1 H1 . . 109.5 ?
C1 N1 C9 . . 123.5(6) ?
N1 C1 C2 . . 122.9(6) ?
N1 C1 H15 . . 118.5 ?
C2 C1 H15 . . 118.5 ?
C3 C2 C7 . . 119.2(6) ?
C3 C2 C1 . . 120.9(6) ?
C7 C2 C1 . . 119.9(6) ?
C4 C3 C2 . . 121.8(6) ?
C4 C3 H3 . . 119.1 ?
C2 C3 H3 . . 119.1 ?
C3 C4 C5 . . 118.8(6) ?
C3 C4 H4 . . 120.6 ?
C5 C4 H4 . . 120.6 ?
C6 C5 C4 . . 122.4(6) ?
C6 C5 H5 . . 118.8 ?
C4 C5 H5 . . 118.8 ?
C5 C6 C7 . . 118.3(6) ?
C5 C6 C8 . . 122.8(6) ?
C7 C6 C8 . . 118.9(7) ?
O1 C7 C6 . . 118.6(6) ?
O1 C7 C2 . . 122.0(5) ?
C6 C7 C2 . . 119.4(6) ?
C6 C8 H8A . . 109.5 ?
C6 C8 H8B . . 109.5 ?
H8A C8 H8B . . 109.5 ?
C6 C8 H8C . . 109.5 ?
H8A C8 H8C . . 109.5 ?
H8B C8 H8C . . 109.5 ?
C10 C9 N1 . . 117.5(6) ?
C10 C9 C14 . . 117.1(5) ?
N1 C9 C14 . . 125.3(6) ?
C9 C10 C11 . . 121.6(6) ?
C9 C10 H10 . . 119.2 ?
C11 C10 H10 . . 119.2 ?
C12 C11 C10 . . 118.6(6) ?
C12 C11 H11 . . 120.7 ?
C10 C11 H11 . . 120.7 ?
C11 C12 C13 . . 121.7(5) ?
C11 C12 I1 . . 118.7(5) ?
C13 C12 I1 . . 119.5(5) ?
C14 C13 C12 . . 118.4(6) ?
C14 C13 H13 . . 120.8 ?
C12 C13 H13 . . 120.8 ?
C13 C14 C9 . . 122.5(6) ?
C13 C14 H14 . . 118.7 ?
C9 C14 H14 . . 118.7 ?

loop_
_geom_bond_atom_site_label_1
_geom_bond_atom_site_label_2
_geom_bond_site_symmetry_2
_geom_bond_distance
_geom_bond_publ_flag
I1 C12 . 2.102(5) ?
O1 C7 . 1.334(7) ?
O1 H1 . 0.8200 ?
N1 C1 . 1.269(8) ?
N1 C9 . 1.397(7) ?
C1 C2 . 1.444(10) ?
C1 H15 . 0.9300 ?
C2 C3 . 1.381(8) ?
C2 C7 . 1.423(9) ?
C3 C4 . 1.367(9) ?
C3 H3 . 0.9300 ?
C4 C5 . 1.394(10) ?
C4 H4 . 0.9300 ?
C5 C6 . 1.379(9) ?
C5 H5 . 0.9300 ?
C6 C7 . 1.415(8) ?
C6 C8 . 1.484(9) ?
C8 H8A . 0.9600 ?
C8 H8B . 0.9600 ?
C8 H8C . 0.9600 ?
C9 C10 . 1.364(9) ?
C9 C14 . 1.414(9) ?
C10 C11 . 1.415(10) ?
C10 H10 . 0.9300 ?
C11 C12 . 1.358(9) ?
C11 H11 . 0.9300 ?
C12 C13 . 1.389(10) ?
C13 C14 . 1.359(9) ?
C13 H13 . 0.9300 ?
C14 H14 . 0.9300 ?

loop_
_geom_hbond_atom_site_label_D
_geom_hbond_atom_site_label_H
_geom_hbond_atom_site_label_A
_geom_hbond_site_symmetry_A
_geom_hbond_distance_DH
_geom_hbond_distance_HA
_geom_hbond_distance_DA
_geom_hbond_angle_DHA
O1 H1 N1 . 0.82 1.86 2.591(8) 147.0
C13 H13 O1 4_546 0.93 2.51 3.348(8) 149.9

loop_
_geom_torsion_atom_site_label_1
_geom_torsion_atom_site_label_2
_geom_torsion_atom_site_label_3
_geom_torsion_atom_site_label_4
_geom_torsion_site_symmetry_1
_geom_torsion_site_symmetry_2
_geom_torsion_site_symmetry_3
_geom_torsion_site_symmetry_4
_geom_torsion
_geom_torsion_publ_flag
C9 N1 C1 C2 . . . . 176.1(5) ?
N1 C1 C2 C3 . . . . -179.1(6) ?
N1 C1 C2 C7 . . . . 2.3(9) ?
C7 C2 C3 C4 . . . . -2.0(10) ?
C1 C2 C3 C4 . . . . 179.4(6) ?
C2 C3 C4 C5 . . . . 3.1(10) ?
C3 C4 C5 C6 . . . . -2.8(11) ?
C4 C5 C6 C7 . . . . 1.3(10) ?
C4 C5 C6 C8 . . . . 179.1(7) ?
C5 C6 C7 O1 . . . . -179.6(6) ?
C8 C6 C7 O1 . . . . 2.6(9) ?
C5 C6 C7 C2 . . . . -0.2(9) ?
C8 C6 C7 C2 . . . . -178.0(6) ?
C3 C2 C7 O1 . . . . 179.9(7) ?
C1 C2 C7 O1 . . . . -1.5(9) ?
C3 C2 C7 C6 . . . . 0.5(9) ?
C1 C2 C7 C6 . . . . 179.1(5) ?
C1 N1 C9 C10 . . . . 162.2(6) ?
C1 N1 C9 C14 . . . . -21.4(9) ?
N1 C9 C10 C11 . . . . 177.6(6) ?
C14 C9 C10 C11 . . . . 0.8(10) ?
C9 C10 C11 C12 . . . . -2.7(11) ?
C10 C11 C12 C13 . . . . 3.3(11) ?
C10 C11 C12 I1 . . . . -173.8(5) ?
C11 C12 C13 C14 . . . . -2.0(11) ?
I1 C12 C13 C14 . . . . 175.1(5) ?
C12 C13 C14 C9 . . . . 0.1(11) ?
C10 C9 C14 C13 . . . . 0.5(10) ?
N1 C9 C14 C13 . . . . -176.0(6) ?
C2 C1 N1 C9 . . . . 176.1(5) ?

loop_
_cod_related_entry_id
_cod_related_entry_database
_cod_related_entry_code
1 ChemSpider 24745119
